data_4028167
loop_
_publ_author_name
'James Douglas'
'James E. Taylor'
'Gwydion Churchill'
'Alexandra M. Z. Slawin'
'Andrew D. Smith'

_publ_section_title
;
 NHC-Promoted Asymmetric \b-Lactone Formation from Arylalkylketenes and
 Electron-Deficient Benzaldehydes or Pyridinecarboxaldehydes
;
_journal_name_full 'Journal of Organic Chemistry'
_journal_page_first 3925
_journal_page_last 3938
_journal_paper_doi 10.1021/jo4003079
_journal_volume 78
_journal_year 2013
_chemical_absolute_configuration ad
_chemical_formula_moiety 'C17 H15 N O4'
_chemical_formula_sum 'C17 H15 N O4'
_chemical_formula_weight 297.30
_chemical_name_systematic
; 
 ? 
;
_space_group_IT_number 4
_symmetry_cell_setting monoclinic
_symmetry_space_group_name_Hall 'P 2yb'
_symmetry_space_group_name_H-M 'P 1 21 1'
_atom_sites_solution_hydrogens geom
_atom_sites_solution_primary direct
_atom_sites_solution_secondary difmap
_audit_creation_method SHELXL-97
_cell_angle_alpha 90.00
_cell_angle_beta 98.455(15)
_cell_angle_gamma 90.00
_cell_formula_units_Z 4
_cell_length_a 9.679(6)
_cell_length_b 9.166(5)
_cell_length_c 16.543(10)
_cell_measurement_reflns_used 1906
_cell_measurement_temperature 173(2)
_cell_measurement_theta_max 68.7
_cell_measurement_theta_min 21.7
_cell_volume 1451.7(15)
_computing_cell_refinement 'CrystalClear (Rigaku Corp., 2004)'
_computing_data_collection 'CrystalClear (Rigaku Corp., 2004)'
_computing_data_reduction 'CrystalClear (Rigaku Corp., 2004)'
_computing_molecular_graphics 'Bruker SHELXTL'
_computing_publication_material 'Bruker SHELXTL'
_computing_structure_refinement 'SHELXL-97 (Sheldrick, 1997)'
_computing_structure_solution 'SHELXS-97 (Sheldrick, 1990)'
_diffrn_ambient_temperature 173(2)
_diffrn_measured_fraction_theta_full 0.957
_diffrn_measured_fraction_theta_max 0.951
_diffrn_measurement_device_type CCD
_diffrn_measurement_method '\w scans'
_diffrn_radiation_monochromator confocal
_diffrn_radiation_source 'rotating anode'
_diffrn_radiation_type CuK\a
_diffrn_radiation_wavelength 1.54178
_diffrn_reflns_av_R_equivalents 0.1190
_diffrn_reflns_av_sigmaI/netI 0.0691
_diffrn_reflns_limit_h_max 10
_diffrn_reflns_limit_h_min -10
_diffrn_reflns_limit_k_max 11
_diffrn_reflns_limit_k_min -11
_diffrn_reflns_limit_l_max 19
_diffrn_reflns_limit_l_min -19
_diffrn_reflns_number 18752
_diffrn_reflns_theta_full 67.00
_diffrn_reflns_theta_max 68.11
_diffrn_reflns_theta_min 2.70
_exptl_absorpt_coefficient_mu 0.807
_exptl_absorpt_correction_T_max 1.000
_exptl_absorpt_correction_T_min 0.822
_exptl_absorpt_correction_type multi-scan
_exptl_absorpt_process_details 'Jacobson, R. (1998) Private communication'
_exptl_crystal_colour Colorless
_exptl_crystal_density_diffrn 1.360
_exptl_crystal_description Prism
_exptl_crystal_F_000 624
_exptl_crystal_size_max 0.12
_exptl_crystal_size_mid 0.12
_exptl_crystal_size_min 0.12
_refine_diff_density_max 0.371
_refine_diff_density_min -0.282
_refine_diff_density_rms 0.082
_refine_ls_abs_structure_details 'Flack H D (1983), Acta Cryst. A39, 876-881'
_refine_ls_abs_structure_Flack -0.1(3)
_refine_ls_extinction_coef 0.024(3)
_refine_ls_extinction_expression Fc^*^=kFc[1+0.001xFc^2^\l^3^/sin(2\q)]^-1/4^
_refine_ls_extinction_method SHELXL
_refine_ls_goodness_of_fit_ref 0.954
_refine_ls_hydrogen_treatment constr
_refine_ls_matrix_type full
_refine_ls_number_parameters 398
_refine_ls_number_reflns 4913
_refine_ls_number_restraints 1
_refine_ls_restrained_S_all 0.954
_refine_ls_R_factor_all 0.0875
_refine_ls_R_factor_gt 0.0766
_refine_ls_shift/su_max 0.084
_refine_ls_shift/su_mean 0.012
_refine_ls_structure_factor_coef Fsqd
_refine_ls_weighting_details 'calc w=1/[\s^2^(Fo^2^)+(0.1694P)^2^+0.7304P] where P=(Fo^2^+2Fc^2^)/3'
_refine_ls_weighting_scheme calc
_refine_ls_wR_factor_gt 0.1993
_refine_ls_wR_factor_ref 0.2300
_reflns_number_gt 4498
_reflns_number_total 4913
_reflns_threshold_expression >2sigma(I)
_cod_data_source_file jo4003079_si_002.cif
_cod_data_source_block 4
_cod_database_code 4028167

loop_
_symmetry_equiv_pos_as_xyz
'x, y, z'
'-x, y+1/2, -z'

loop_
_atom_site_label
_atom_site_type_symbol
_atom_site_fract_x
_atom_site_fract_y
_atom_site_fract_z
_atom_site_U_iso_or_equiv
_atom_site_adp_type
_atom_site_occupancy
_atom_site_symmetry_multiplicity
_atom_site_calc_flag
_atom_site_refinement_flags
O1 O 0.6054(3) 0.1513(3) 0.35023(18) 0.0487(7) Uani 1 1 d .
C2 C 0.6603(4) 0.2740(4) 0.3212(2) 0.0446(9) Uani 1 1 d .
O2 O 0.7474(3) 0.2791(3) 0.27708(19) 0.0550(8) Uani 1 1 d .
C3 C 0.5799(4) 0.3820(4) 0.3663(2) 0.0413(8) Uani 1 1 d .
C4 C 0.5242(4) 0.2380(4) 0.4014(2) 0.0432(9) Uani 1 1 d .
H4 H 0.5595 0.2261 0.4596 0.052 Uiso 1 1 calc R
C5 C 0.6773(5) 0.4748(5) 0.4263(3) 0.0510(10) Uani 1 1 d .
H5A H 0.7239 0.5445 0.3954 0.061 Uiso 1 1 calc R
H5B H 0.6212 0.5298 0.4596 0.061 Uiso 1 1 calc R
C6 C 0.7874(5) 0.3920(6) 0.4825(3) 0.0603(12) Uani 1 1 d .
H6A H 0.8462 0.3397 0.4505 0.072 Uiso 1 1 calc R
H6B H 0.7429 0.3243 0.5147 0.072 Uiso 1 1 calc R
H6C H 0.8429 0.4594 0.5179 0.072 Uiso 1 1 calc R
C7 C 0.4717(4) 0.4671(4) 0.3095(2) 0.0426(8) Uani 1 1 d .
C8 C 0.4198(5) 0.5998(5) 0.3332(3) 0.0537(10) Uani 1 1 d .
H8 H 0.4570 0.6410 0.3831 0.064 Uiso 1 1 calc R
C9 C 0.3130(5) 0.6709(5) 0.2832(3) 0.0637(12) Uani 1 1 d .
H9 H 0.2794 0.7595 0.2996 0.076 Uiso 1 1 calc R
C10 C 0.2565(5) 0.6109(6) 0.2092(3) 0.0632(12) Uani 1 1 d .
H10 H 0.1841 0.6580 0.1761 0.076 Uiso 1 1 calc R
C11 C 0.3082(5) 0.4804(6) 0.1849(3) 0.0592(11) Uani 1 1 d .
H11 H 0.2708 0.4400 0.1349 0.071 Uiso 1 1 calc R
C12 C 0.4155(4) 0.4085(5) 0.2342(2) 0.0509(10) Uani 1 1 d .
H12 H 0.4498 0.3209 0.2169 0.061 Uiso 1 1 calc R
C13 C 0.3708(4) 0.2041(4) 0.3829(2) 0.0437(9) Uani 1 1 d .
C14 C 0.2674(4) 0.2862(4) 0.4141(2) 0.0429(9) Uani 1 1 d .
N14 N 0.3060(4) 0.4011(4) 0.4728(2) 0.0490(8) Uani 1 1 d .
O14 O 0.4241(3) 0.4009(4) 0.5126(2) 0.0625(8) Uani 1 1 d .
O15 O 0.2191(4) 0.4942(4) 0.4826(2) 0.0672(9) Uani 1 1 d .
C15 C 0.1273(5) 0.2626(6) 0.3897(3) 0.0561(10) Uani 1 1 d .
H15 H 0.0615 0.3199 0.4105 0.067 Uiso 1 1 calc R
C16 C 0.0849(5) 0.1531(5) 0.3341(3) 0.0588(11) Uani 1 1 d .
H16 H -0.0098 0.1368 0.3173 0.071 Uiso 1 1 calc R
C17 C 0.1819(5) 0.0688(5) 0.3037(3) 0.0553(10) Uani 1 1 d .
H17 H 0.1529 -0.0062 0.2673 0.066 Uiso 1 1 calc R
C18 C 0.3247(5) 0.0949(4) 0.3273(3) 0.0487(9) Uani 1 1 d .
H18 H 0.3896 0.0382 0.3053 0.058 Uiso 1 1 calc R
O21 O 0.5303(3) 0.8954(3) 0.21318(16) 0.0483(7) Uani 1 1 d .
C22 C 0.5421(5) 0.9800(5) 0.1469(2) 0.0489(9) Uani 1 1 d .
O22 O 0.4926(3) 1.0994(3) 0.13470(19) 0.0581(8) Uani 1 1 d .
C23 C 0.6242(4) 0.8714(4) 0.1037(2) 0.0433(9) Uani 1 1 d .
C24 C 0.6089(4) 0.7752(4) 0.1811(2) 0.0436(9) Uani 1 1 d .
H24 H 0.5504 0.6891 0.1670 0.052 Uiso 1 1 calc R
C25 C 0.5374(4) 0.8209(5) 0.0234(2) 0.0511(10) Uani 1 1 d .
H25A H 0.5368 0.8987 -0.0164 0.061 Uiso 1 1 calc R
H25B H 0.5840 0.7379 0.0031 0.061 Uiso 1 1 calc R
C26 C 0.3880(5) 0.7786(6) 0.0282(3) 0.0597(12) Uani 1 1 d .
H26A H 0.3393 0.8606 0.0465 0.072 Uiso 1 1 calc R
H26B H 0.3866 0.6993 0.0659 0.072 Uiso 1 1 calc R
H26C H 0.3431 0.7490 -0.0249 0.072 Uiso 1 1 calc R
C27 C 0.7701(4) 0.9158(4) 0.0938(2) 0.0454(9) Uani 1 1 d .
C28 C 0.8512(5) 0.8296(5) 0.0518(3) 0.0530(10) Uani 1 1 d .
H28 H 0.8136 0.7433 0.0284 0.064 Uiso 1 1 calc R
C29 C 0.9881(5) 0.8668(5) 0.0428(3) 0.0588(11) Uani 1 1 d .
H29 H 1.0412 0.8060 0.0145 0.071 Uiso 1 1 calc R
C30 C 1.0430(5) 0.9955(5) 0.0767(3) 0.0588(11) Uani 1 1 d .
H30 H 1.1338 1.0220 0.0710 0.071 Uiso 1 1 calc R
C31 C 0.9642(5) 1.0854(5) 0.1191(3) 0.0571(11) Uani 1 1 d .
H31 H 1.0019 1.1722 0.1416 0.069 Uiso 1 1 calc R
C32 C 0.8281(5) 1.0458(5) 0.1280(3) 0.0510(10) Uani 1 1 d .
H32 H 0.7755 1.1061 0.1569 0.061 Uiso 1 1 calc R
C33 C 0.7375(4) 0.7398(4) 0.2403(2) 0.0427(8) Uani 1 1 d .
C34 C 0.8289(4) 0.6250(4) 0.2302(2) 0.0436(9) Uani 1 1 d .
N34 N 0.8046(4) 0.5298(4) 0.1589(2) 0.0500(8) Uani 1 1 d .
O34 O 0.6922(4) 0.5381(4) 0.1133(2) 0.0703(10) Uani 1 1 d .
O35 O 0.8974(4) 0.4466(4) 0.1454(2) 0.0730(10) Uani 1 1 d .
C35 C 0.9464(4) 0.5954(5) 0.2857(3) 0.0500(10) Uani 1 1 d .
H35 H 1.0032 0.5165 0.2776 0.060 Uiso 1 1 calc R
C36 C 0.9788(5) 0.6835(5) 0.3532(3) 0.0578(11) Uani 1 1 d .
H36 H 1.0580 0.6646 0.3909 0.069 Uiso 1 1 calc R
C37 C 0.8927(5) 0.8009(5) 0.3649(3) 0.0528(10) Uani 1 1 d .
H37 H 0.9153 0.8619 0.4098 0.063 Uiso 1 1 calc R
C38 C 0.7728(4) 0.8270(5) 0.3095(2) 0.0467(9) Uani 1 1 d .
H38 H 0.7148 0.9043 0.3186 0.056 Uiso 1 1 calc R

loop_
_atom_site_aniso_label
_atom_site_aniso_U_11
_atom_site_aniso_U_22
_atom_site_aniso_U_33
_atom_site_aniso_U_23
_atom_site_aniso_U_13
_atom_site_aniso_U_12
O1 0.0495(16) 0.0414(15) 0.0570(16) -0.0014(12) 0.0140(12) 0.0060(12)
C2 0.043(2) 0.041(2) 0.050(2) 0.0011(16) 0.0064(16) 0.0001(16)
O2 0.0538(17) 0.0570(18) 0.0573(17) -0.0043(13) 0.0183(13) 0.0031(14)
C3 0.046(2) 0.0368(19) 0.0412(18) 0.0015(14) 0.0056(15) 0.0031(15)
C4 0.041(2) 0.041(2) 0.048(2) -0.0039(16) 0.0064(15) 0.0043(15)
C5 0.054(2) 0.043(2) 0.055(2) -0.0040(17) 0.0044(18) -0.0004(18)
C6 0.050(2) 0.065(3) 0.062(3) -0.013(2) -0.002(2) 0.001(2)
C7 0.039(2) 0.0383(19) 0.052(2) 0.0033(15) 0.0118(15) 0.0024(15)
C8 0.055(3) 0.047(2) 0.060(3) 0.0026(19) 0.0095(19) 0.0051(19)
C9 0.065(3) 0.045(2) 0.085(3) 0.013(2) 0.022(2) 0.011(2)
C10 0.053(3) 0.069(3) 0.067(3) 0.017(2) 0.006(2) 0.008(2)
C11 0.058(3) 0.063(3) 0.055(2) 0.011(2) 0.0044(19) 0.006(2)
C12 0.052(2) 0.052(2) 0.049(2) 0.0004(18) 0.0081(18) 0.0056(19)
C13 0.050(2) 0.0404(19) 0.0417(18) 0.0058(15) 0.0116(16) 0.0035(16)
C14 0.046(2) 0.0355(19) 0.0484(19) 0.0017(14) 0.0115(16) 0.0043(15)
N14 0.059(2) 0.0406(17) 0.0507(18) 0.0029(14) 0.0176(15) 0.0086(15)
O14 0.0584(19) 0.066(2) 0.0631(18) -0.0129(16) 0.0074(15) 0.0031(16)
O15 0.079(2) 0.0520(18) 0.072(2) -0.0048(15) 0.0163(17) 0.0196(16)
C15 0.049(2) 0.053(2) 0.067(3) 0.004(2) 0.0112(19) 0.004(2)
C16 0.052(3) 0.053(3) 0.069(3) 0.005(2) 0.002(2) 0.000(2)
C17 0.058(3) 0.044(2) 0.060(2) 0.0008(18) -0.0017(19) -0.0009(19)
C18 0.053(2) 0.0372(19) 0.055(2) -0.0051(16) 0.0033(17) 0.0018(17)
O21 0.0523(16) 0.0474(15) 0.0466(14) 0.0030(12) 0.0118(12) 0.0100(12)
C22 0.057(2) 0.044(2) 0.0451(19) 0.0013(16) 0.0060(17) 0.0063(19)
O22 0.0687(19) 0.0480(17) 0.0587(17) 0.0034(13) 0.0130(14) 0.0213(15)
C23 0.053(2) 0.0376(18) 0.0394(18) -0.0008(15) 0.0082(16) 0.0024(16)
C24 0.050(2) 0.0363(19) 0.0444(19) -0.0032(15) 0.0077(15) 0.0070(16)
C25 0.055(2) 0.057(2) 0.041(2) -0.0017(18) 0.0052(16) 0.000(2)
C26 0.058(3) 0.060(3) 0.057(2) 0.001(2) -0.004(2) -0.006(2)
C27 0.051(2) 0.045(2) 0.0416(18) 0.0017(16) 0.0105(16) 0.0017(18)
C28 0.060(3) 0.046(2) 0.055(2) -0.0070(19) 0.0154(19) -0.005(2)
C29 0.059(3) 0.053(3) 0.066(3) -0.001(2) 0.017(2) 0.003(2)
C30 0.054(3) 0.059(3) 0.066(3) 0.007(2) 0.015(2) 0.006(2)
C31 0.059(3) 0.052(2) 0.060(3) 0.003(2) 0.005(2) -0.009(2)
C32 0.058(3) 0.042(2) 0.051(2) -0.0004(18) 0.0037(18) 0.0020(19)
C33 0.050(2) 0.0367(18) 0.0417(18) 0.0000(15) 0.0075(15) -0.0001(16)
C34 0.049(2) 0.0365(18) 0.046(2) -0.0006(15) 0.0091(16) 0.0022(16)
N34 0.058(2) 0.0387(17) 0.0539(19) -0.0013(15) 0.0101(16) 0.0033(15)
O34 0.078(2) 0.063(2) 0.0657(19) -0.0222(17) -0.0049(17) 0.0098(18)
O35 0.076(2) 0.065(2) 0.081(2) -0.0137(17) 0.0227(18) 0.0240(18)
C35 0.045(2) 0.052(2) 0.054(2) 0.0066(18) 0.0115(17) 0.0106(18)
C36 0.052(3) 0.063(3) 0.056(2) 0.006(2) 0.0018(19) 0.002(2)
C37 0.060(3) 0.050(2) 0.046(2) -0.0001(17) 0.0005(18) -0.0077(19)
C38 0.050(2) 0.043(2) 0.046(2) -0.0024(17) 0.0039(16) 0.0002(17)

loop_
_atom_type_symbol
_atom_type_description
_atom_type_scat_dispersion_real
_atom_type_scat_dispersion_imag
_atom_type_scat_source
C C 0.0181 0.0091 'International Tables Vol C Tables 4.2.6.8 and 6.1.1.4'
H H 0.0000 0.0000 'International Tables Vol C Tables 4.2.6.8 and 6.1.1.4'
N N 0.0311 0.0180 'International Tables Vol C Tables 4.2.6.8 and 6.1.1.4'
O O 0.0492 0.0322 'International Tables Vol C Tables 4.2.6.8 and 6.1.1.4'

loop_
_geom_angle_atom_site_label_1
_geom_angle_atom_site_label_2
_geom_angle_atom_site_label_3
_geom_angle
C2 O1 C4 91.5(3)
O2 C2 O1 126.5(4)
O2 C2 C3 137.1(4)
O1 C2 C3 96.4(3)
O2 C2 C4 171.9(4)
O1 C2 C4 46.4(2)
C3 C2 C4 50.0(2)
C7 C3 C5 114.9(3)
C7 C3 C2 112.8(3)
C5 C3 C2 111.8(3)
C7 C3 C4 114.7(3)
C5 C3 C4 116.2(3)
C2 C3 C4 82.1(3)
O1 C4 C13 111.5(3)
O1 C4 C3 90.0(3)
C13 C4 C3 118.7(3)
O1 C4 C2 42.14(19)
C13 C4 C2 128.1(3)
C3 C4 C2 47.9(2)
O1 C4 H4 111.6
C13 C4 H4 111.6
C3 C4 H4 111.6
C2 C4 H4 119.7
C6 C5 C3 115.6(4)
C6 C5 H5A 108.4
C3 C5 H5A 108.4
C6 C5 H5B 108.4
C3 C5 H5B 108.4
H5A C5 H5B 107.4
C5 C6 H6A 109.5
C5 C6 H6B 109.5
H6A C6 H6B 109.5
C5 C6 H6C 109.5
H6A C6 H6C 109.5
H6B C6 H6C 109.5
C12 C7 C8 118.6(4)
C12 C7 C3 119.9(3)
C8 C7 C3 121.3(4)
C9 C8 C7 120.6(4)
C9 C8 H8 119.7
C7 C8 H8 119.7
C8 C9 C10 120.4(5)
C8 C9 H9 119.8
C10 C9 H9 119.8
C11 C10 C9 119.4(4)
C11 C10 H10 120.3
C9 C10 H10 120.3
C10 C11 C12 120.8(5)
C10 C11 H11 119.6
C12 C11 H11 119.6
C7 C12 C11 120.2(4)
C7 C12 H12 119.9
C11 C12 H12 119.9
C18 C13 C14 116.8(4)
C18 C13 C4 119.7(4)
C14 C13 C4 123.2(4)
C15 C14 C13 122.1(4)
C15 C14 N14 117.3(4)
C13 C14 N14 120.6(4)
O15 N14 O14 122.0(4)
O15 N14 C14 118.8(4)
O14 N14 C14 119.1(3)
C14 C15 C16 119.6(4)
C14 C15 H15 120.2
C16 C15 H15 120.2
C17 C16 C15 120.1(4)
C17 C16 H16 119.9
C15 C16 H16 119.9
C16 C17 C18 120.3(4)
C16 C17 H17 119.9
C18 C17 H17 119.9
C13 C18 C17 121.1(4)
C13 C18 H18 119.5
C17 C18 H18 119.5
C22 O21 C24 91.5(3)
O22 C22 O21 125.2(4)
O22 C22 C23 138.1(4)
O21 C22 C23 96.7(3)
O22 C22 C24 171.6(4)
O21 C22 C24 46.5(2)
C23 C22 C24 50.2(2)
C27 C23 C22 116.1(3)
C27 C23 C25 113.0(3)
C22 C23 C25 110.3(3)
C27 C23 C24 116.2(3)
C22 C23 C24 82.3(3)
C25 C23 C24 115.4(3)
O21 C24 C33 110.3(3)
O21 C24 C23 89.4(3)
C33 C24 C23 118.8(3)
O21 C24 C22 41.92(18)
C33 C24 C22 125.4(3)
C23 C24 C22 47.5(2)
O21 C24 H24 112.1
C33 C24 H24 112.1
C23 C24 H24 112.1
C22 C24 H24 121.8
C26 C25 C23 116.1(4)
C26 C25 H25A 108.3
C23 C25 H25A 108.3
C26 C25 H25B 108.3
C23 C25 H25B 108.3
H25A C25 H25B 107.4
C25 C26 H26A 109.5
C25 C26 H26B 109.5
H26A C26 H26B 109.5
C25 C26 H26C 109.5
H26A C26 H26C 109.5
H26B C26 H26C 109.5
C28 C27 C32 118.0(4)
C28 C27 C23 121.1(4)
C32 C27 C23 120.9(4)
C27 C28 C29 122.3(4)
C27 C28 H28 118.8
C29 C28 H28 118.8
C30 C29 C28 118.7(5)
C30 C29 H29 120.6
C28 C29 H29 120.6
C31 C30 C29 120.6(5)
C31 C30 H30 119.7
C29 C30 H30 119.7
C30 C31 C32 119.9(4)
C30 C31 H31 120.1
C32 C31 H31 120.1
C31 C32 C27 120.5(4)
C31 C32 H32 119.8
C27 C32 H32 119.8
C38 C33 C34 116.4(4)
C38 C33 C24 119.4(3)
C34 C33 C24 124.2(3)
C35 C34 C33 122.8(4)
C35 C34 N34 116.1(3)
C33 C34 N34 121.1(4)
O35 N34 O34 122.1(4)
O35 N34 C34 119.1(4)
O34 N34 C34 118.8(3)
C34 C35 C36 119.5(4)
C34 C35 H35 120.3
C36 C35 H35 120.3
C35 C36 C37 119.8(4)
C35 C36 H36 120.1
C37 C36 H36 120.1
C36 C37 C38 120.0(4)
C36 C37 H37 120.0
C38 C37 H37 120.0
C37 C38 C33 121.5(4)
C37 C38 H38 119.3
C33 C38 H38 119.3

loop_
_geom_bond_atom_site_label_1
_geom_bond_atom_site_label_2
_geom_bond_distance
O1 C2 1.362(5)
O1 C4 1.470(5)
C2 O2 1.195(5)
C2 C3 1.520(5)
C2 C4 2.029(6)
C3 C7 1.516(5)
C3 C5 1.524(5)
C3 C4 1.570(6)
C4 C13 1.504(6)
C4 H4 0.9800
C5 C6 1.512(6)
C5 H5A 0.9700
C5 H5B 0.9700
C6 H6A 0.9600
C6 H6B 0.9600
C6 H6C 0.9600
C7 C12 1.392(6)
C7 C8 1.394(6)
C8 C9 1.388(7)
C8 H8 0.9300
C9 C10 1.379(8)
C9 H9 0.9300
C10 C11 1.380(7)
C10 H10 0.9300
C11 C12 1.389(6)
C11 H11 0.9300
C12 H12 0.9300
C13 C18 1.388(6)
C13 C14 1.410(5)
C14 C15 1.373(6)
C14 N14 1.443(5)
N14 O15 1.225(5)
N14 O14 1.233(5)
C15 C16 1.383(7)
C15 H15 0.9300
C16 C17 1.367(7)
C16 H16 0.9300
C17 C18 1.400(6)
C17 H17 0.9300
C18 H18 0.9300
O21 C22 1.362(5)
O21 C24 1.480(5)
C22 O22 1.200(5)
C22 C23 1.516(5)
C22 C24 2.038(6)
C23 C27 1.502(6)
C23 C25 1.535(6)
C23 C24 1.580(5)
C24 C33 1.502(5)
C24 H24 0.9800
C25 C26 1.510(7)
C25 H25A 0.9700
C25 H25B 0.9700
C26 H26A 0.9600
C26 H26B 0.9600
C26 H26C 0.9600
C27 C28 1.372(6)
C27 C32 1.401(6)
C28 C29 1.398(7)
C28 H28 0.9300
C29 C30 1.378(7)
C29 H29 0.9300
C30 C31 1.382(7)
C30 H30 0.9300
C31 C32 1.395(7)
C31 H31 0.9300
C32 H32 0.9300
C33 C38 1.396(5)
C33 C34 1.401(5)
C34 C35 1.379(6)
C34 N34 1.458(5)
N34 O35 1.223(5)
N34 O34 1.232(5)
C35 C36 1.376(6)
C35 H35 0.9300
C36 C37 1.392(7)
C36 H36 0.9300
C37 C38 1.390(6)
C37 H37 0.9300
C38 H38 0.9300

loop_
_geom_torsion_atom_site_label_1
_geom_torsion_atom_site_label_2
_geom_torsion_atom_site_label_3
_geom_torsion_atom_site_label_4
_geom_torsion
C4 O1 C2 O2 175.0(4)
C4 O1 C2 C3 -2.5(3)
O2 C2 C3 C7 71.7(6)
O1 C2 C3 C7 -111.2(3)
C4 C2 C3 C7 -113.6(4)
O2 C2 C3 C5 -59.6(6)
O1 C2 C3 C5 117.5(3)
C4 C2 C3 C5 115.1(4)
O2 C2 C3 C4 -174.7(5)
O1 C2 C3 C4 2.4(3)
C2 O1 C4 C13 123.5(3)
C2 O1 C4 C3 2.4(3)
C7 C3 C4 O1 109.3(3)
C5 C3 C4 O1 -112.6(4)
C2 C3 C4 O1 -2.2(2)
C7 C3 C4 C13 -5.4(5)
C5 C3 C4 C13 132.7(4)
C2 C3 C4 C13 -116.9(4)
C7 C3 C4 C2 111.5(4)
C5 C3 C4 C2 -110.4(4)
O2 C2 C4 O1 -30(2)
C3 C2 C4 O1 176.7(4)
O2 C2 C4 C13 -110(2)
O1 C2 C4 C13 -80.1(4)
C3 C2 C4 C13 96.6(4)
O2 C2 C4 C3 153(3)
O1 C2 C4 C3 -176.7(4)
C7 C3 C5 C6 -179.1(4)
C2 C3 C5 C6 -48.8(5)
C4 C3 C5 C6 42.9(5)
C5 C3 C7 C12 154.8(4)
C2 C3 C7 C12 25.1(5)
C4 C3 C7 C12 -66.5(5)
C5 C3 C7 C8 -29.5(5)
C2 C3 C7 C8 -159.2(4)
C4 C3 C7 C8 109.1(4)
C12 C7 C8 C9 0.7(6)
C3 C7 C8 C9 -175.0(4)
C7 C8 C9 C10 0.2(7)
C8 C9 C10 C11 -0.9(7)
C9 C10 C11 C12 0.5(7)
C8 C7 C12 C11 -1.1(6)
C3 C7 C12 C11 174.7(4)
C10 C11 C12 C7 0.4(7)
O1 C4 C13 C18 4.1(5)
C3 C4 C13 C18 106.6(4)
C2 C4 C13 C18 49.4(5)
O1 C4 C13 C14 -170.4(3)
C3 C4 C13 C14 -67.9(5)
C2 C4 C13 C14 -125.1(4)
C18 C13 C14 C15 -1.5(6)
C4 C13 C14 C15 173.1(4)
C18 C13 C14 N14 179.5(3)
C4 C13 C14 N14 -5.9(6)
C15 C14 N14 O15 -18.1(5)
C13 C14 N14 O15 161.0(4)
C15 C14 N14 O14 160.4(4)
C13 C14 N14 O14 -20.5(5)
C13 C14 C15 C16 1.4(7)
N14 C14 C15 C16 -179.5(4)
C14 C15 C16 C17 0.1(7)
C15 C16 C17 C18 -1.5(7)
C14 C13 C18 C17 0.1(6)
C4 C13 C18 C17 -174.7(4)
C16 C17 C18 C13 1.4(7)
C24 O21 C22 O22 178.0(5)
C24 O21 C22 C23 -0.1(3)
O22 C22 C23 C27 67.0(7)
O21 C22 C23 C27 -115.4(4)
C24 C22 C23 C27 -115.5(4)
O22 C22 C23 C25 -63.3(7)
O21 C22 C23 C25 114.4(4)
C24 C22 C23 C25 114.3(4)
O22 C22 C23 C24 -177.5(6)
O21 C22 C23 C24 0.1(3)
C22 O21 C24 C33 120.8(4)
C22 O21 C24 C23 0.1(3)
C27 C23 C24 O21 115.3(3)
C22 C23 C24 O21 -0.1(3)
C25 C23 C24 O21 -109.0(4)
C27 C23 C24 C33 2.3(5)
C22 C23 C24 C33 -113.1(3)
C25 C23 C24 C33 138.0(4)
C27 C23 C24 C22 115.4(4)
C25 C23 C24 C22 -108.9(4)
O22 C22 C24 O21 -12(3)
C23 C22 C24 O21 179.8(4)
O22 C22 C24 C33 -93(3)
O21 C22 C24 C33 -81.2(4)
C23 C22 C24 C33 98.7(4)
O22 C22 C24 C23 169(3)
O21 C22 C24 C23 -179.8(4)
C27 C23 C25 C26 -178.3(4)
C22 C23 C25 C26 -46.5(5)
C24 C23 C25 C26 44.6(5)
C22 C23 C27 C28 -176.4(4)
C25 C23 C27 C28 -47.5(5)
C24 C23 C27 C28 89.2(5)
C22 C23 C27 C32 4.4(5)
C25 C23 C27 C32 133.3(4)
C24 C23 C27 C32 -90.0(4)
C32 C27 C28 C29 0.4(7)
C23 C27 C28 C29 -178.8(4)
C27 C28 C29 C30 -0.7(7)
C28 C29 C30 C31 0.3(7)
C29 C30 C31 C32 0.2(7)
C30 C31 C32 C27 -0.4(6)
C28 C27 C32 C31 0.1(6)
C23 C27 C32 C31 179.4(4)
O21 C24 C33 C38 -6.0(5)
C23 C24 C33 C38 95.1(4)
C22 C24 C33 C38 38.8(5)
O21 C24 C33 C34 175.7(3)
C23 C24 C33 C34 -83.2(5)
C22 C24 C33 C34 -139.5(4)
C38 C33 C34 C35 1.6(6)
C24 C33 C34 C35 179.9(4)
C38 C33 C34 N34 -178.1(4)
C24 C33 C34 N34 0.2(6)
C35 C34 N34 O35 -11.5(6)
C33 C34 N34 O35 168.2(4)
C35 C34 N34 O34 170.2(4)
C33 C34 N34 O34 -10.1(6)
C33 C34 C35 C36 -1.8(6)
N34 C34 C35 C36 177.9(4)
C34 C35 C36 C37 0.3(7)
C35 C36 C37 C38 1.4(7)
C36 C37 C38 C33 -1.6(7)
C34 C33 C38 C37 0.1(6)
C24 C33 C38 C37 -178.3(4)
